data_7049241
loop_
_publ_author_name
'Michalowicz, Carolyn A.'
'Mills, Michelle B.'
'Song, Ellen'
'Soldatov, Dmitriy V.'
'Boyle, Paul D.'
'Rouzi\`eres, Mathieu'
'Cl\'erac, Rodolphe'
'Preuss, Kathryn E.'

_publ_section_title
;
 Slow magnetization dynamics in a six-coordinate Fe(ii)-radical complex.
;
_journal_issue 14
_journal_name_full 'Dalton transactions (Cambridge, England : 2003)'
_journal_page_first 4514
_journal_page_last 4519
_journal_paper_doi 10.1039/c9dt00558g
_journal_volume 48
_journal_year 2019
_chemical_formula_moiety 'C8 H4 N3 S3'
_chemical_formula_sum 'C8 H4 N3 S3'
_chemical_formula_weight 238.32
_space_group_crystal_system monoclinic
_space_group_IT_number 14
_space_group_name_Hall '-P 2ybc'
_space_group_name_H-M_alt 'P 1 21/c 1'
_symmetry_space_group_name_Hall '-P 2ybc'
_symmetry_space_group_name_H-M 'P 1 21/c 1'
_atom_sites_solution_hydrogens geom
_audit_creation_method SHELXL-2013
_audit_update_record
;
2019-02-04 deposited with the CCDC.    2019-03-06 downloaded from the CCDC.
;
_cell_angle_alpha 90
_cell_angle_beta 92.114(3)
_cell_angle_gamma 90
_cell_formula_units_Z 8
_cell_length_a 9.7286(3)
_cell_length_b 17.2405(4)
_cell_length_c 10.7173(3)
_cell_measurement_reflns_used 9799
_cell_measurement_temperature 150(2)
_cell_measurement_theta_max 33.6940
_cell_measurement_theta_min 3.9730
_cell_volume 1796.35(9)
_computing_cell_refinement 'CrysAlisPro 1.171.38.43 (Rigaku OD, 2015)'
_computing_data_collection 'CrysAlisPro 1.171.38.43 (Rigaku OD, 2015)'
_computing_data_reduction 'CrysAlisPro 1.171.38.43 (Rigaku OD, 2015)'
_computing_structure_refinement 'SHELXL-2013 (Sheldrick, 2013)'
_computing_structure_solution SHELXS
_diffrn_ambient_temperature 150(2)
_diffrn_detector_area_resol_mean 10.3693
_diffrn_measured_fraction_theta_full 0.866
_diffrn_measured_fraction_theta_max 0.821
_diffrn_measurement_device 'four-circle diffractometer'
_diffrn_measurement_device_type 'SuperNova, Dual, Cu at zero, Atlas'
_diffrn_measurement_method '\w scans'
_diffrn_radiation_type MoK\a
_diffrn_radiation_wavelength 0.71073
_diffrn_reflns_av_R_equivalents 0.0650
_diffrn_reflns_av_unetI/netI 0.0452
_diffrn_reflns_Laue_measured_fraction_full 0.866
_diffrn_reflns_Laue_measured_fraction_max 0.821
_diffrn_reflns_limit_h_max 15
_diffrn_reflns_limit_h_min -15
_diffrn_reflns_limit_k_max 26
_diffrn_reflns_limit_k_min -26
_diffrn_reflns_limit_l_max 16
_diffrn_reflns_limit_l_min -16
_diffrn_reflns_number 27775
_diffrn_reflns_point_group_measured_fraction_full 0.866
_diffrn_reflns_point_group_measured_fraction_max 0.821
_diffrn_reflns_theta_full 25.242
_diffrn_reflns_theta_max 33.769
_diffrn_reflns_theta_min 3.018
_diffrn_source 'micro-focus sealed X-ray tube'
_diffrn_source_type 'SuperNova (Mo) X-ray Source'
_exptl_absorpt_coefficient_mu 0.779
_exptl_absorpt_correction_T_max 1.00000
_exptl_absorpt_correction_T_min 0.77094
_exptl_absorpt_correction_type multi-scan
_exptl_absorpt_process_details
;
CrysAlisPro 1.171.38.43 (Rigaku Oxford Diffraction, 2015)
Empirical absorption correction using spherical harmonics,
 implemented in SCALE3 ABSPACK scaling algorithm.
;
_exptl_crystal_colour 'dark brown'
_exptl_crystal_density_diffrn 1.762
_exptl_crystal_description prism
_exptl_crystal_F_000 968
_exptl_crystal_size_max 0.250
_exptl_crystal_size_mid 0.200
_exptl_crystal_size_min 0.150
_refine_diff_density_max 0.659
_refine_diff_density_min -0.540
_refine_diff_density_rms 0.119
_refine_ls_extinction_method none
_refine_ls_goodness_of_fit_ref 1.067
_refine_ls_hydrogen_treatment constr
_refine_ls_matrix_type full
_refine_ls_number_parameters 253
_refine_ls_number_reflns 5909
_refine_ls_number_restraints 0
_refine_ls_restrained_S_all 1.067
_refine_ls_R_factor_all 0.0826
_refine_ls_R_factor_gt 0.0629
_refine_ls_shift/su_max 0.001
_refine_ls_shift/su_mean 0.000
_refine_ls_structure_factor_coef Fsqd
_refine_ls_weighting_details 'w=1/[\s^2^(Fo^2^)+(0.0749P)^2^+3.3494P] where P=(Fo^2^+2Fc^2^)/3'
_refine_ls_weighting_scheme calc
_refine_ls_wR_factor_gt 0.1621
_refine_ls_wR_factor_ref 0.1691
_reflns_Friedel_coverage 0.000
_reflns_number_gt 4469
_reflns_number_total 5909
_reflns_threshold_expression 'I > 2\s(I)'
_cod_data_source_file c9dt00558g2.cif
_cod_data_source_block betaDTDA
_cod_depositor_comments 'Adding full bibliography for 7049240--7049241.cif.'
_cod_database_code 7049241
_shelx_space_group_comment
;
The symmetry employed for this shelxl refinement is uniquely defined
by the following loop, which should always be used as a source of
symmetry information in preference to the above space-group names.
They are only intended as comments.
;
_shelx_estimated_absorpt_t_min 0.829
_shelx_estimated_absorpt_t_max 0.892
_shelxl_version_number 2013-4

loop_
_space_group_symop_operation_xyz
'x, y, z'
'-x, y+1/2, -z+1/2'
'-x, -y, -z'
'x, -y-1/2, z-1/2'

loop_
_atom_site_label
_atom_site_type_symbol
_atom_site_fract_x
_atom_site_fract_y
_atom_site_fract_z
_atom_site_U_iso_or_equiv
_atom_site_adp_type
_atom_site_occupancy
_atom_site_site_symmetry_order
_atom_site_calc_flag
_atom_site_refinement_flags_posn
_atom_site_refinement_flags_adp
N1A N 1.0362(3) 0.58162(14) 0.3517(2) 0.0238(4) Uani 1 1 d . .
S2A S 1.14673(8) 0.51045(4) 0.35415(7) 0.02541(15) Uani 1 1 d . .
S3A S 1.15986(8) 0.50537(4) 0.15938(7) 0.02570(16) Uani 1 1 d . .
N4A N 1.0519(3) 0.57612(15) 0.1329(2) 0.0242(5) Uani 1 1 d . .
C5A C 1.0021(3) 0.60723(16) 0.2368(2) 0.0208(5) Uani 1 1 d . .
C6A C 0.9084(3) 0.67326(15) 0.2202(2) 0.0200(4) Uani 1 1 d . .
N7A N 0.8295(3) 0.69962(14) 0.3062(2) 0.0226(4) Uani 1 1 d . .
C8A C 0.7523(3) 0.76170(16) 0.2596(2) 0.0205(5) Uani 1 1 d . .
C9A C 0.6534(3) 0.80199(18) 0.3271(3) 0.0251(5) Uani 1 1 d . .
H9A H 0.6353 0.7880 0.4106 0.030 Uiso 1 1 calc R U
C10A C 0.5832(3) 0.86265(19) 0.2685(3) 0.0274(6) Uani 1 1 d . .
H10A H 0.5152 0.8900 0.3123 0.033 Uiso 1 1 calc R U
C11A C 0.6108(3) 0.88462(17) 0.1449(3) 0.0256(5) Uani 1 1 d . .
H11A H 0.5628 0.9272 0.1075 0.031 Uiso 1 1 calc R U
C12A C 0.7078(3) 0.84445(16) 0.0771(3) 0.0232(5) Uani 1 1 d . .
H12A H 0.7260 0.8585 -0.0064 0.028 Uiso 1 1 calc R U
C13A C 0.7772(3) 0.78304(15) 0.1360(2) 0.0204(5) Uani 1 1 d . .
S14A S 0.89895(7) 0.72076(4) 0.07626(6) 0.02168(15) Uani 1 1 d . .
N1B N 0.8088(3) 0.45046(15) 0.3615(2) 0.0266(5) Uani 1 1 d . .
S2B S 0.93426(9) 0.38816(4) 0.35795(7) 0.02845(17) Uani 1 1 d . .
S3B S 0.93362(9) 0.38120(4) 0.16199(7) 0.02910(17) Uani 1 1 d . .
N4B N 0.8098(3) 0.44469(17) 0.1419(2) 0.0279(5) Uani 1 1 d . .
C5B C 0.7618(3) 0.47234(16) 0.2483(3) 0.0231(5) Uani 1 1 d . .
C6B C 0.6514(3) 0.53020(16) 0.2366(3) 0.0214(5) Uani 1 1 d . .
N7B N 0.5800(3) 0.55537(15) 0.3289(2) 0.0249(5) Uani 1 1 d . .
C8B C 0.4867(3) 0.61049(17) 0.2851(3) 0.0258(5) Uani 1 1 d . .
C9B C 0.3922(3) 0.6492(2) 0.3588(3) 0.0320(6) Uani 1 1 d . .
H9B H 0.3887 0.6391 0.4458 0.038 Uiso 1 1 calc R U
C10B C 0.3033(4) 0.7029(2) 0.3010(4) 0.0386(8) Uani 1 1 d . .
H10B H 0.2392 0.7301 0.3494 0.046 Uiso 1 1 calc R U
C11B C 0.3076(4) 0.7170(2) 0.1732(4) 0.0410(8) Uani 1 1 d . .
H11B H 0.2456 0.7537 0.1361 0.049 Uiso 1 1 calc R U
C12B C 0.3996(4) 0.6792(2) 0.0986(4) 0.0368(7) Uani 1 1 d . .
H12B H 0.4019 0.6891 0.0115 0.044 Uiso 1 1 calc R U
C13B C 0.4894(3) 0.62561(18) 0.1571(3) 0.0270(6) Uani 1 1 d . .
S14B S 0.61334(8) 0.56930(5) 0.08969(7) 0.02696(16) Uani 1 1 d . .

loop_
_atom_site_aniso_label
_atom_site_aniso_U_11
_atom_site_aniso_U_22
_atom_site_aniso_U_33
_atom_site_aniso_U_23
_atom_site_aniso_U_13
_atom_site_aniso_U_12
N1A 0.0316(12) 0.0178(11) 0.0221(12) -0.0015(8) 0.0016(8) 0.0037(9)
S2A 0.0302(3) 0.0209(3) 0.0251(4) 0.0001(2) 0.0001(2) 0.0046(3)
S3A 0.0292(3) 0.0223(3) 0.0260(4) -0.0002(2) 0.0066(2) 0.0062(2)
N4A 0.0289(12) 0.0212(11) 0.0227(12) -0.0002(8) 0.0038(8) 0.0042(9)
C5A 0.0238(12) 0.0178(11) 0.0210(13) -0.0020(8) 0.0037(8) 0.0007(9)
C6A 0.0244(12) 0.0161(11) 0.0197(12) -0.0008(8) 0.0027(8) -0.0010(9)
N7A 0.0267(11) 0.0204(11) 0.0211(11) 0.0004(8) 0.0054(8) 0.0017(8)
C8A 0.0253(12) 0.0180(11) 0.0185(12) -0.0020(8) 0.0031(8) 0.0004(9)
C9A 0.0284(13) 0.0258(13) 0.0215(14) -0.0012(9) 0.0039(9) 0.0056(10)
C10A 0.0306(14) 0.0264(14) 0.0254(15) -0.0046(10) 0.0038(10) 0.0070(11)
C11A 0.0292(14) 0.0204(13) 0.0271(15) -0.0024(9) -0.0004(10) 0.0039(10)
C12A 0.0278(13) 0.0190(12) 0.0230(13) -0.0009(9) 0.0033(9) 0.0014(9)
C13A 0.0243(12) 0.0170(11) 0.0201(13) -0.0027(8) 0.0030(8) -0.0011(9)
S14A 0.0286(3) 0.0174(3) 0.0194(3) -0.0008(2) 0.0062(2) 0.0021(2)
N1B 0.0309(13) 0.0217(12) 0.0276(13) 0.0017(8) 0.0070(9) 0.0043(9)
S2B 0.0356(4) 0.0196(3) 0.0305(4) 0.0040(2) 0.0057(3) 0.0051(3)
S3B 0.0347(4) 0.0218(3) 0.0311(4) -0.0078(2) 0.0050(3) 0.0040(3)
N4B 0.0285(12) 0.0277(13) 0.0275(13) -0.0074(9) 0.0019(9) 0.0042(10)
C5B 0.0276(13) 0.0161(11) 0.0259(14) -0.0025(9) 0.0044(9) -0.0014(9)
C6B 0.0243(12) 0.0174(11) 0.0227(13) -0.0008(8) 0.0030(9) -0.0017(9)
N7B 0.0257(11) 0.0208(11) 0.0285(13) -0.0021(8) 0.0034(8) -0.0022(9)
C8B 0.0233(13) 0.0194(13) 0.0347(16) -0.0034(9) 0.0015(10) -0.0030(10)
C9B 0.0271(14) 0.0303(16) 0.0386(18) -0.0081(12) 0.0038(11) 0.0040(12)
C10B 0.0253(15) 0.0304(17) 0.060(2) -0.0102(14) 0.0044(13) 0.0027(13)
C11B 0.0289(16) 0.0297(18) 0.064(3) 0.0043(15) -0.0041(14) 0.0039(13)
C12B 0.0290(15) 0.0385(19) 0.043(2) 0.0084(13) -0.0016(12) 0.0014(13)
C13B 0.0237(13) 0.0224(13) 0.0348(16) 0.0020(10) 0.0013(10) -0.0029(10)
S14B 0.0282(3) 0.0290(4) 0.0239(4) 0.0014(2) 0.0028(2) 0.0001(3)

loop_
_atom_type_symbol
_atom_type_description
_atom_type_scat_dispersion_real
_atom_type_scat_dispersion_imag
_atom_type_scat_source
C C 0.0033 0.0016 'International Tables Vol C Tables 4.2.6.8 and 6.1.1.4'
H H 0.0000 0.0000 'International Tables Vol C Tables 4.2.6.8 and 6.1.1.4'
N N 0.0061 0.0033 'International Tables Vol C Tables 4.2.6.8 and 6.1.1.4'
S S 0.1246 0.1234 'International Tables Vol C Tables 4.2.6.8 and 6.1.1.4'

loop_
_geom_angle_atom_site_label_1
_geom_angle_atom_site_label_2
_geom_angle_atom_site_label_3
_geom_angle
C5A N1A S2A 113.8(2)
N1A S2A S3A 94.56(9)
N4A S3A S2A 94.57(9)
C5A N4A S3A 113.9(2)
N1A C5A N4A 123.1(3)
N1A C5A C6A 120.0(2)
N4A C5A C6A 116.9(2)
N7A C6A C5A 124.4(2)
N7A C6A S14A 116.7(2)
C5A C6A S14A 118.90(19)
C6A N7A C8A 109.8(2)
N7A C8A C13A 115.5(2)
N7A C8A C9A 124.5(2)
C13A C8A C9A 120.0(3)
C10A C9A C8A 118.3(3)
C10A C9A H9A 120.8
C8A C9A H9A 120.8
C9A C10A C11A 121.3(3)
C9A C10A H10A 119.4
C11A C10A H10A 119.4
C12A C11A C10A 120.7(3)
C12A C11A H11A 119.7
C10A C11A H11A 119.7
C13A C12A C11A 117.8(3)
C13A C12A H12A 121.1
C11A C12A H12A 121.1
C12A C13A C8A 121.9(2)
C12A C13A S14A 128.8(2)
C8A C13A S14A 109.2(2)
C13A S14A C6A 88.76(13)
C5B N1B S2B 113.4(2)
N1B S2B S3B 94.96(10)
N4B S3B S2B 93.91(10)
C5B N4B S3B 113.9(2)
N1B C5B N4B 123.8(3)
N1B C5B C6B 119.7(3)
N4B C5B C6B 116.5(3)
N7B C6B C5B 124.7(3)
N7B C6B S14B 117.1(2)
C5B C6B S14B 118.1(2)
C6B N7B C8B 109.4(3)
N7B C8B C13B 115.2(3)
N7B C8B C9B 124.8(3)
C13B C8B C9B 120.1(3)
C10B C9B C8B 118.3(3)
C10B C9B H9B 120.9
C8B C9B H9B 120.9
C11B C10B C9B 120.8(3)
C11B C10B H10B 119.6
C9B C10B H10B 119.6
C12B C11B C10B 121.9(3)
C12B C11B H11B 119.1
C10B C11B H11B 119.1
C11B C12B C13B 117.2(3)
C11B C12B H12B 121.4
C13B C12B H12B 121.4
C8B C13B C12B 121.8(3)
C8B C13B S14B 110.2(2)
C12B C13B S14B 128.0(3)
C13B S14B C6B 88.16(14)

loop_
_geom_bond_atom_site_label_1
_geom_bond_atom_site_label_2
_geom_bond_distance
N1A C5A 1.339(4)
N1A S2A 1.631(3)
S2A S3A 2.0979(10)
S3A N4A 1.628(3)
N4A C5A 1.342(3)
C5A C6A 1.466(4)
C6A N7A 1.302(3)
C6A S14A 1.746(3)
N7A C8A 1.390(4)
C8A C13A 1.404(4)
C8A C9A 1.408(4)
C9A C10A 1.387(4)
C9A H9A 0.9500
C10A C11A 1.413(4)
C10A H10A 0.9500
C11A C12A 1.396(4)
C11A H11A 0.9500
C12A C13A 1.394(4)
C12A H12A 0.9500
C13A S14A 1.739(3)
N1B C5B 1.335(4)
N1B S2B 1.627(3)
S2B S3B 2.1033(11)
S3B N4B 1.636(3)
N4B C5B 1.336(4)
C5B C6B 1.468(4)
C6B N7B 1.304(4)
C6B S14B 1.740(3)
N7B C8B 1.384(4)
C8B C13B 1.398(4)
C8B C9B 1.403(4)
C9B C10B 1.396(5)
C9B H9B 0.9500
C10B C11B 1.394(6)
C10B H10B 0.9500
C11B C12B 1.386(6)
C11B H11B 0.9500
C12B C13B 1.403(5)
C12B H12B 0.9500
C13B S14B 1.727(3)
